data_4320549
loop_
_publ_author_name
'Daniel B. Leznoff'
'Bao-Yu Xue'
'Raymond J. Batchelor'
'Frederick W. B. Einstein'
'Brian O. Patrick'

_publ_contact_author
;
D. Leznoff
Dept. of Chemistry, Simon Fraser University
8888 University Way
Burnaby, B.C.
Canada
V5A 1S6
;
_publ_contact_author_email dleznoff@sfu.ca
_publ_contact_author_fax 604-291-3765
_publ_contact_author_phone 604-291-4887
_publ_section_title
;
 Gold-Gold Interactions as Crystal Engineering Design Elements in
 Heterobimetallic Coordination Polymers
;
_journal_name_full 'Inorganic Chemistry'
_journal_page_first 6026
_journal_page_last 6034
_journal_paper_doi 10.1021/ic010756e
_journal_volume 40
_journal_year 2001
_chemical_formula_sum 'C8 H16 Au2 Cu N8'
_chemical_formula_weight 681.75
_space_group_IT_number 12
_symmetry_cell_setting monoclinic
_symmetry_Int_Tables_number 12
_symmetry_space_group_name_Hall '-C 2y'
_symmetry_space_group_name_H-M 'C 1 2/m 1'
_cell_angle_alpha 90
_cell_angle_beta 119.962(4)
_cell_angle_gamma 90
_cell_formula_units_Z 2
_cell_length_a 10.5638(6)
_cell_length_b 13.0914(7)
_cell_length_c 6.2810(4)
_cell_measurement_reflns_used 2262
_cell_measurement_temperature 198.2
_cell_measurement_theta_max 27.8
_cell_measurement_theta_min 3.6
_cell_volume 752.54(8)
_computing_cell_refinement 'd*TREK (MSC, 1996-1998)'
_computing_data_collection 'd*TREK (MSC, 1996-1998)'
_computing_data_reduction 'd*TREK (MSC, 1996-1998)'
_computing_publication_material 'teXsan (MSC, 1992-1997)'
_computing_structure_refinement 'teXsan (MSC, 1992-1997)'
_computing_structure_solution
;
SIR97 (Altomare, et. al. 1998)
;
_diffrn_ambient_temperature 198.2
_diffrn_detector_area_resol_mean 11.76
_diffrn_measurement_device_type 'Rigaku/ADSC CCD'
_diffrn_measurement_method 'area detector'
_diffrn_orient_matrix_UB_11 0.00000
_diffrn_orient_matrix_UB_12 0.00000
_diffrn_orient_matrix_UB_13 0.00000
_diffrn_orient_matrix_UB_21 0.00000
_diffrn_orient_matrix_UB_22 0.00000
_diffrn_orient_matrix_UB_23 0.00000
_diffrn_orient_matrix_UB_31 0.00000
_diffrn_orient_matrix_UB_32 0.00000
_diffrn_orient_matrix_UB_33 0.00000
_diffrn_radiation_detector CCD
_diffrn_radiation_monochromator graphite
_diffrn_radiation_source 'X-ray tube'
_diffrn_radiation_type 'Mo K\a'
_diffrn_radiation_wavelength 0.7107
_diffrn_reflns_av_R_equivalents 0.03757
_diffrn_reflns_av_sigmaI/netI 0.070
_diffrn_reflns_limit_h_max 13
_diffrn_reflns_limit_h_min -13
_diffrn_reflns_limit_k_max 15
_diffrn_reflns_limit_k_min -14
_diffrn_reflns_limit_l_max 6
_diffrn_reflns_limit_l_min -7
_diffrn_reflns_number 3130
_diffrn_reflns_reduction_process 'Lp corrections applied'
_diffrn_reflns_theta_max 27.82
_diffrn_reflns_theta_min 3.62
_diffrn_standards_decay_% 0.00
_diffrn_standards_interval_count 0
_diffrn_standards_number 0
_exptl_absorpt_coefficient_mu 20.915
_exptl_absorpt_correction_T_max 1.000
_exptl_absorpt_correction_T_min 0.4391
_exptl_absorpt_correction_type multi-scan
_exptl_crystal_colour blue
_exptl_crystal_density_diffrn 3.008
_exptl_crystal_density_meas ?
_exptl_crystal_description block
_exptl_crystal_F_000 614.00
_exptl_crystal_size_max 0.30
_exptl_crystal_size_mid 0.15
_exptl_crystal_size_min 0.15
_refine_diff_density_max 3.82
_refine_diff_density_min -2.13
_refine_ls_extinction_method none
_refine_ls_goodness_of_fit_all 1.228
_refine_ls_goodness_of_fit_ref 1.228
_refine_ls_hydrogen_treatment constr
_refine_ls_matrix_type full
_refine_ls_number_constraints 0
_refine_ls_number_parameters 61
_refine_ls_number_reflns 777
_refine_ls_number_restraints 0
_refine_ls_R_factor_all 0.0660
_refine_ls_R_factor_gt 0.030
_refine_ls_shift/su_max 0.0016
_refine_ls_shift/su_mean 0.0358
_refine_ls_structure_factor_coef Fsqd
_refine_ls_weighting_details 'w = 1/[\s^2^(Fo^2^)]'
_refine_ls_weighting_scheme sigma
_refine_ls_wR_factor_all 0.0737
_refine_ls_wR_factor_ref 0.036
_reflns_number_gt 681
_reflns_number_total 777
_reflns_threshold_expression I>3.00\s(I)
_cod_data_source_file ic010756e_4.cif
_cod_data_source_block Cu-en-Au
_cod_depositor_comments
;
The following automatic conversions were performed:

'_exptl_crystal_density_meas' value 'not measured' was changed to '?'
- the value is perceived as not measured.

Automatic conversion script
Id: cif_fix_values 3008 2015-01-20 13:52:24Z robertas 
;
_cod_original_sg_symbol_H-M 'C 2/m '
_cod_original_formula_sum 'C8 H16 Au2 Cu N8 '
_cod_database_code 4320549

loop_
_symmetry_equiv_pos_as_xyz
'   +x,   +y,   +z'
'1/2+x,1/2+y,   +z'
'   +x,   -y,   +z'
'1/2+x,1/2-y,   +z'
'   -x,   -y,   -z'
'1/2-x,1/2-y,   -z'
'   -x,   +y,   -z'
'1/2-x,1/2+y,   -z'

loop_
_atom_site_label
_atom_site_fract_x
_atom_site_fract_y
_atom_site_fract_z
_atom_site_U_iso_or_equiv
_atom_site_occupancy
_atom_site_refinement_flags
_atom_site_adp_type
_atom_site_calc_flag
_atom_site_calc_attached_atom
Au(1) 1.0000 0.0000 1.0000 0.0201(1) 0.250 ST Uani d ?
Au(2) 1.0000 0.0000 0.5000 0.0245(1) 0.250 ST Uani d ?
Cu(1) 0.5000 0.0000 0.0000 0.0232(3) 0.250 ST Uani d ?
N(1) 0.6651(7) 0.0000 0.807(1) 0.043(2) 0.500 ST Uani d ?
N(2) 1.0000 -0.2379(6) 0.5000 0.050(3) 0.500 ST Uani d ?
N(3) 0.6151(5) 0.1140(3) 0.2314(8) 0.030(1) 1.000 . Uani d ?
C(1) 0.7860(8) 0.0000 0.869(1) 0.027(2) 0.500 ST Uani d ?
C(2) 1.0000 -0.1517(6) 0.5000 0.034(2) 0.500 ST Uani d ?
C(3) 0.5817(6) 0.2086(4) 0.087(1) 0.035(2) 1.000 . Uani d ?
H(1) 0.700(6) 0.104(4) 0.303(9) 0.02(1) 1.000 . Uiso d ?
H(2) 0.591(7) 0.116(5) 0.33(1) 0.04(1) 1.000 . Uiso d ?
H(3) 0.6097 0.2680 0.1965 0.041 1.000 . Uiso c ?
H(4) 0.6337 0.2102 -0.0051 0.041 1.000 . Uiso c ?

loop_
_atom_site_aniso_label
_atom_site_aniso_U_11
_atom_site_aniso_U_22
_atom_site_aniso_U_33
_atom_site_aniso_U_12
_atom_site_aniso_U_13
_atom_site_aniso_U_23
Au(1) 0.0179(3) 0.0214(3) 0.0234(2) 0.0000 0.0121(2) 0.0000
Au(2) 0.0194(3) 0.0311(3) 0.0232(3) 0.0000 0.0107(2) 0.0000
Cu(1) 0.0164(6) 0.0177(7) 0.0288(6) 0.0000 0.0063(5) 0.0000
N(1) 0.022(4) 0.058(5) 0.046(4) 0.0000 0.015(3) 0.0000
N(2) 0.077(6) 0.034(5) 0.044(4) 0.0000 0.033(4) 0.0000
N(3) 0.024(2) 0.032(2) 0.033(2) -0.003(2) 0.014(2) -0.005(2)
C(1) 0.029(4) 0.024(4) 0.029(4) 0.0000 0.015(3) 0.0000
C(2) 0.035(4) 0.040(5) 0.027(3) 0.0000 0.017(3) 0.0000
C(3) 0.047(4) 0.023(3) 0.044(3) -0.005(2) 0.029(3) -0.004(2)

loop_
_atom_type_symbol
_atom_type_oxidation_number
_atom_type_number_in_cell
_atom_type_scat_dispersion_real
_atom_type_scat_dispersion_imag
_atom_type_scat_source
C 0 16 0.002 0.002
;International Tables for Crystallography
(1992, Vol. C, Tables 4.2.6.8 and 6.1.1.1)
;
H 0 32 0.000 0.000
;International Tables for Crystallography
(1992, Vol. C, Table 6.1.1.2)
;
N 0 16 0.004 0.003
;International Tables for Crystallography
(1992, Vol. C, Tables 4.2.6.8 and 6.1.1.1)
;
Cu 0 2 0.263 1.266
;International Tables for Crystallography
(1992, Vol. C, Tables 4.2.6.8 and 6.1.1.1)
;
Au 0 4 -2.688 8.798
;International Tables for Crystallography
(1992, Vol. C, Tables 4.2.6.8 and 6.1.1.1)
;

loop_
_geom_angle_atom_site_label_1
_geom_angle_atom_site_label_2
_geom_angle_atom_site_label_3
_geom_angle
_geom_angle_site_symmetry_1
_geom_angle_site_symmetry_2
_geom_angle_site_symmetry_3
_geom_angle_publ_flag
Au(2) Au(1) Au(2) 180.00 . . 1_556 yes
Au(2) Au(1) C(1) 98.8(2) . . . yes
Au(2) Au(1) C(1) 81.2(2) . . 3_757 yes
Au(2) Au(1) C(1) 81.2(2) 1_556 . . yes
Au(2) Au(1) C(1) 98.8(2) 1_556 . 3_757 yes
C(1) Au(1) C(1) 180.00 . . 3_757 yes
Au(1) Au(2) Au(1) 180.00 . . 1_554 yes
Au(1) Au(2) C(2) 90.00 . . . yes
Au(1) Au(2) C(2) 90.00 . . 2 yes
Au(1) Au(2) C(2) 90.00 1_554 . . yes
Au(1) Au(2) C(2) 90.00 1_554 . 2 yes
C(2) Au(2) C(2) 180.00 . . 2 yes
N(3) Cu(1) N(3) 95.7(3) . . 2 yes
N(3) Cu(1) N(3) 180.00 . . 3_655 yes
N(3) Cu(1) N(3) 84.3(3) . . 4_655 yes
N(3) Cu(1) N(3) 84.3(3) 2 . 3_655 yes
N(3) Cu(1) N(3) 180.00 2 . 4_655 yes
N(3) Cu(1) N(3) 95.7(3) 3_655 . 4_655 yes
Cu(1) N(3) C(3) 107.9(3) . . . yes
Cu(1) N(3) H(1) 114(4) . . . no
Cu(1) N(3) H(2) 106(4) . . . no
C(3) N(3) H(1) 110(4) . . . no
C(3) N(3) H(2) 113(4) . . . no
H(1) N(3) H(2) 106(6) . . . no
Au(1) C(1) N(1) 176.1(6) . . . yes
Au(2) C(2) N(2) 180.00 . . . yes
N(3) C(3) C(3) 106.4(4) . . 4_655 yes
N(3) C(3) H(3) 109.9 . . . no
N(3) C(3) H(4) 110.5 . . . no
C(3) C(3) H(3) 110.1 4_655 . . no
C(3) C(3) H(4) 110.3 4_655 . . no
H(3) C(3) H(4) 109.6 . . . no

loop_
_geom_bond_atom_site_label_1
_geom_bond_atom_site_label_2
_geom_bond_distance
_geom_bond_site_symmetry_1
_geom_bond_site_symmetry_2
_geom_bond_publ_flag
Au(1) Au(2) 3.141 . . yes
Au(1) Au(2) 3.141 . 1_556 yes
Au(1) C(1) 1.982(7) . . yes
Au(1) C(1) 1.982(7) . 3_757 yes
Au(2) C(2) 1.986(8) . . yes
Au(2) C(2) 1.986(8) . 2 yes
Cu(1) N(3) 2.013(4) . . yes
Cu(1) N(3) 2.013(4) . 2 yes
Cu(1) N(3) 2.013(4) . 3_655 yes
Cu(1) N(3) 2.013(4) . 4_655 yes
N(1) C(1) 1.134(9) . . yes
N(2) C(2) 1.13(1) . . yes
N(3) C(3) 1.469(7) . . yes
N(3) H(1) 0.78(5) . . no
N(3) H(2) 0.81(6) . . no
C(3) C(3) 1.51(1) . 4_655 yes
C(3) H(3) 0.98 . . no
C(3) H(4) 0.98 . . no

loop_
_geom_contact_atom_site_label_1
_geom_contact_atom_site_label_2
_geom_contact_distance
_geom_contact_site_symmetry_1
_geom_contact_site_symmetry_2
_geom_contact_publ_flag
Au(2) C(1) 3.446(6) . 1_554 no
Cu(1) N(1) 2.574(6) . 1_554 no
Cu(1) N(1) 2.574(6) . 3_656 no
Cu(1) C(1) 3.507(7) . 1_554 no
Cu(1) C(1) 3.507(7) . 3_656 no
N(1) N(3) 3.215(7) . 3_656 no
N(1) N(3) 3.215(7) . 4_656 no
N(1) N(3) 3.320(7) . 1_556 no
N(1) N(3) 3.320(7) . 2_556 no
N(1) C(3) 3.589(7) . 1_556 no
N(1) C(3) 3.589(7) . 2_556 no
N(2) N(3) 3.183(7) . 5_545 no
N(2) N(3) 3.183(7) . 8_646 no
N(2) C(3) 3.193(5) . 5_545 no
N(2) C(3) 3.193(5) . 8_646 no
N(2) C(3) 3.414(6) . 5_546 no
N(2) C(3) 3.414(6) . 8_645 no
N(3) C(2) 3.574(5) . 2 no
N(1) C(1) 1.134(9) . . no
N(1) Cu(1) 2.574(6) . 1_556 no

loop_
_geom_torsion_atom_site_label_1
_geom_torsion_atom_site_label_2
_geom_torsion_atom_site_label_3
_geom_torsion_atom_site_label_4
_geom_torsion_site_symmetry_1
_geom_torsion_site_symmetry_2
_geom_torsion_site_symmetry_3
_geom_torsion_site_symmetry_4
_geom_torsion
_geom_torsion_publ_flag
Au(1) Au(2) Au(1) Au(2) . . 1_554 3_755 0.00 no
Au(1) Au(2) C(2) N(2) . . . . 0.00 no
Au(1) Au(2) C(2) N(2) . . 2 2 0.00 no
Au(1) Au(2) Au(1) Au(2) . 1_556 1_556 3_758 0.00 no
Au(1) Au(2) Au(1) C(1) . 1_556 1_556 1_556 0.00 no
Au(1) Au(2) Au(1) C(1) . 1_556 1_556 3_758 0.00 no
Au(1) Au(2) C(2) N(2) . 1_556 1_556 1_556 0.00 no
Au(1) Au(2) C(2) N(2) . 1_556 2_556 2_556 0.00 no
Au(2) Au(1) Au(2) Au(1) . . 1_556 1_556 0.00 no
Au(2) Au(1) Au(2) C(2) . . 1_556 1_556 0.00 no
Au(2) Au(1) Au(2) C(2) . . 1_556 2_556 0.00 no
Au(2) Au(1) C(1) N(1) . . . . 180.0000(1) no
Au(2) Au(1) C(1) N(1) . . 3_757 3_757 0.0000 no
Au(2) Au(1) Au(2) Au(1) . 1_554 3_755 3_755 0.0000 no
Au(2) Au(1) Au(2) C(2) . 1_554 3_755 1_554 0.0000 no
Au(2) Au(1) Au(2) C(2) . 1_554 3_755 2_554 0.0000 no
Cu(1) N(3) C(3) C(3) . . . 4_655 43.0(5) no
Cu(1) N(3) C(3) C(3) . 2 2 3_655 -43.0(5) no
Cu(1) N(3) C(3) C(3) . 3_655 3_655 2 -43.0(5) no
Cu(1) N(3) C(3) C(3) . 4_655 4_655 . 43.0(5) no
N(1) C(1) Au(1) C(1) . . . 3_757 43.0(5) no
N(2) C(2) Au(2) C(2) . . . 2 43.0(5) no
N(3) Cu(1) N(3) C(3) . . 2 2 -164.3(2) no
N(3) Cu(1) N(3) C(3) . . 3_655 3_655 -164.3(2) no
N(3) Cu(1) N(3) C(3) . . 4_655 4_655 -15.7(2) no
N(3) C(3) C(3) N(3) . . 4_655 4_655 -57.1(7) no
C(1) Au(1) Au(2) C(2) . . . . -90.0000 no
C(1) Au(1) Au(2) C(2) . . . 2 90.0000 no
C(1) Au(1) Au(2) C(2) . . 1_556 1_556 90.0000 no
C(1) Au(1) Au(2) C(2) . . 1_556 2_556 -90.0000 no
